data_4113431
loop_
_publ_author_name
'Raid E. Haddad'
'St\'ephanie Gazeau'
'Jacques P\'ecaut'
'Jean-Claude Marchon'
'Craig J. Medforth'
'John A. Shelnutt'

_publ_section_title
;
 Origin of the Red Shifts in the Optical Absorption Bands of Nonplanar
 Tetraalkylporphyrins
;
_journal_name_full 'Journal of the American Chemical Society'
_journal_page_first 1253
_journal_page_last 1268
_journal_paper_doi 10.1021/ja0280933
_journal_volume 125
_journal_year 2003
_chemical_formula_sum 'C102.5 H135 N6 Ni1.5 O13.5'
_chemical_formula_weight 1755.23
_chemical_name_systematic
;
 ?
;
_space_group_IT_number 20
_symmetry_cell_setting orthorhombic
_symmetry_space_group_name_Hall 'C 2c 2'
_symmetry_space_group_name_H-M 'C 2 2 21'
_atom_sites_solution_hydrogens geom
_atom_sites_solution_primary direct
_atom_sites_solution_secondary difmap
_audit_creation_method SHELXL-97
_cell_angle_alpha 90.00
_cell_angle_beta 90.00
_cell_angle_gamma 90.00
_cell_formula_units_Z 8
_cell_length_a 20.7950(17)
_cell_length_b 25.6061(18)
_cell_length_c 43.291(3)
_cell_measurement_temperature 193(2)
_cell_volume 23052(3)
_computing_cell_refinement 'Bruker SMART'
_computing_data_collection 'Bruker SMART'
_computing_data_reduction 'Bruker SHELXTL'
_computing_molecular_graphics 'Bruker SHELXTL'
_computing_publication_material 'Bruker SHELXTL'
_computing_structure_refinement 'SHELXL-97 (Sheldrick, 1997)'
_computing_structure_solution 'SHELXS-97 (Sheldrick, 1990)'
_diffrn_ambient_temperature 193(2)
_diffrn_measured_fraction_theta_full 0.838
_diffrn_measured_fraction_theta_max 0.838
_diffrn_measurement_device_type 'CCD area detector'
_diffrn_measurement_method 'phi and omega scans'
_diffrn_radiation_monochromator graphite
_diffrn_radiation_source 'fine-focus sealed tube'
_diffrn_radiation_type MoK\a
_diffrn_radiation_wavelength 0.71073
_diffrn_reflns_av_R_equivalents 0.0678
_diffrn_reflns_av_sigmaI/netI 0.1694
_diffrn_reflns_limit_h_max 20
_diffrn_reflns_limit_h_min -27
_diffrn_reflns_limit_k_max 31
_diffrn_reflns_limit_k_min -28
_diffrn_reflns_limit_l_max 56
_diffrn_reflns_limit_l_min -40
_diffrn_reflns_number 38163
_diffrn_reflns_theta_full 28.99
_diffrn_reflns_theta_max 28.99
_diffrn_reflns_theta_min 1.57
_exptl_absorpt_coefficient_mu 0.301
_exptl_absorpt_correction_type none
_exptl_crystal_density_diffrn 1.012
_exptl_crystal_F_000 7536
_exptl_crystal_size_max 0.2
_exptl_crystal_size_mid 0.4
_exptl_crystal_size_min 0.4
_refine_diff_density_max 0.770
_refine_diff_density_min -0.770
_refine_diff_density_rms 0.184
_refine_ls_abs_structure_details 'Flack H D (1983), Acta Cryst. A39, 876-881'
_refine_ls_abs_structure_Flack 0.047(19)
_refine_ls_extinction_method none
_refine_ls_goodness_of_fit_ref 1.123
_refine_ls_hydrogen_treatment mixed
_refine_ls_matrix_type full
_refine_ls_number_parameters 1183
_refine_ls_number_reflns 24672
_refine_ls_number_restraints 9
_refine_ls_restrained_S_all 1.124
_refine_ls_R_factor_all 0.1943
_refine_ls_R_factor_gt 0.0946
_refine_ls_shift/su_max 0.367
_refine_ls_shift/su_mean 0.039
_refine_ls_structure_factor_coef Fsqd
_refine_ls_weighting_details 'calc w=1/[\s^2^(Fo^2^)+(0.1000P)^2^+0.0000P] where P=(Fo^2^+2Fc^2^)/3'
_refine_ls_weighting_scheme calc
_refine_ls_wR_factor_gt 0.2254
_refine_ls_wR_factor_ref 0.2545
_reflns_number_gt 10678
_reflns_number_total 24672
_reflns_threshold_expression >2sigma(I)
_cod_data_source_file ja0280933_s2_2.cif
_cod_data_source_block NiB10P_orthorhombic
_cod_original_cell_volume 23051(3)
_cod_original_formula_sum 'C102.50 H135 N6 Ni1.50 O13.50'
_cod_database_code 4113431

loop_
_symmetry_equiv_pos_as_xyz
'x, y, z'
'-x, -y, z+1/2'
'-x, y, -z+1/2'
'x, -y, -z'
'x+1/2, y+1/2, z'
'-x+1/2, -y+1/2, z+1/2'
'-x+1/2, y+1/2, -z+1/2'
'x+1/2, -y+1/2, -z'

loop_
_atom_site_label
_atom_site_type_symbol
_atom_site_fract_x
_atom_site_fract_y
_atom_site_fract_z
_atom_site_U_iso_or_equiv
_atom_site_adp_type
_atom_site_occupancy
_atom_site_symmetry_multiplicity
_atom_site_calc_flag
_atom_site_refinement_flags
Ni1 Ni 0.258322(10) 0.199342(8) 0.106850(5) 0.04005(6) Uani 1 1 d .
O21 O 0.14745(7) 0.30480(7) 0.02641(3) 0.0894(6) Uani 1 1 d .
O22 O 0.09009(10) 0.37795(6) 0.03063(4) 0.1135(7) Uani 1 1 d .
O41 O 0.26005(7) 0.33363(5) 0.18893(3) 0.0715(5) Uani 1 1 d .
O42 O 0.22011(7) 0.41375(5) 0.18274(3) 0.0786(5) Uani 1 1 d .
O61 O 0.38032(15) 0.07622(7) 0.03350(4) 0.1768(12) Uani 1 1 d .
O62 O 0.43182(19) 0.00521(8) 0.04913(5) 0.3237(17) Uani 1 1 d .
O81 O 0.24410(7) 0.07913(5) 0.19666(3) 0.0804(5) Uani 1 1 d .
O82 O 0.28866(8) -0.00097(6) 0.19489(4) 0.0946(6) Uani 1 1 d .
N1 N 0.17524(7) 0.16923(5) 0.10562(3) 0.0507(5) Uani 1 1 d .
N2 N 0.22060(6) 0.26754(5) 0.10584(3) 0.0381(4) Uani 1 1 d .
N3 N 0.34141(6) 0.22886(5) 0.10545(3) 0.0394(4) Uani 1 1 d .
N4 N 0.29515(7) 0.13221(5) 0.10962(3) 0.0494(5) Uani 1 1 d .
C1 C 0.15824(10) 0.11994(7) 0.11371(5) 0.0678(7) Uani 1 1 d .
C2 C 0.09066(9) 0.11220(8) 0.10739(5) 0.0854(7) Uani 1 1 d .
H2 H 0.0662 0.0820 0.1123 0.102 Uiso 1 1 calc R
C3 C 0.06884(10) 0.15477(8) 0.09356(5) 0.0806(7) Uani 1 1 d .
H3 H 0.0273 0.1598 0.0849 0.097 Uiso 1 1 calc R
C4 C 0.12047(8) 0.19150(7) 0.09435(4) 0.0539(6) Uani 1 1 d .
C5 C 0.11375(8) 0.24378(7) 0.08798(4) 0.0507(6) Uani 1 1 d .
C6 C 0.15963(8) 0.27995(6) 0.09698(4) 0.0393(5) Uani 1 1 d .
C7 C 0.15111(9) 0.33588(6) 0.10151(4) 0.0522(6) Uani 1 1 d .
H7 H 0.1137 0.3554 0.0965 0.063 Uiso 1 1 calc R
C8 C 0.20454(9) 0.35484(7) 0.11393(4) 0.0570(6) Uani 1 1 d .
H8 H 0.2114 0.3898 0.1205 0.068 Uiso 1 1 calc R
C9 C 0.24930(8) 0.31365(6) 0.11560(4) 0.0451(5) Uani 1 1 d .
C10 C 0.31468(8) 0.31899(7) 0.12074(4) 0.0460(6) Uani 1 1 d .
C11 C 0.35711(8) 0.27960(7) 0.11153(4) 0.0492(6) Uani 1 1 d .
C12 C 0.42540(8) 0.28792(8) 0.10602(5) 0.0660(7) Uani 1 1 d .
H12 H 0.4489 0.3193 0.1091 0.079 Uiso 1 1 calc R
C13 C 0.44840(10) 0.24209(9) 0.09571(5) 0.0732(8) Uani 1 1 d .
H13 H 0.4914 0.2354 0.0895 0.088 Uiso 1 1 calc R
C14 C 0.39611(8) 0.20473(8) 0.09573(4) 0.0495(6) Uani 1 1 d .
C15 C 0.40384(10) 0.15183(8) 0.09308(4) 0.0612(7) Uani 1 1 d .
C16 C 0.35718(9) 0.11868(7) 0.10362(5) 0.0616(6) Uani 1 1 d .
C17 C 0.36322(13) 0.06145(7) 0.11212(5) 0.0936(8) Uani 1 1 d .
H17 H 0.4009 0.0410 0.1094 0.112 Uiso 1 1 calc R
C18 C 0.30771(12) 0.04389(9) 0.12410(5) 0.0890(9) Uani 1 1 d .
H18 H 0.2987 0.0103 0.1324 0.107 Uiso 1 1 calc R
C19 C 0.26515(11) 0.08802(7) 0.12143(4) 0.0610(7) Uani 1 1 d .
C20 C 0.20038(11) 0.08240(7) 0.12529(5) 0.0694(7) Uani 1 1 d .
C21 C 0.05011(9) 0.26473(8) 0.07565(4) 0.0636(7) Uani 1 1 d .
H21 H 0.0159 0.2679 0.0918 0.076 Uiso 1 1 calc R
C22 C 0.02466(10) 0.24653(9) 0.04383(5) 0.0782(8) Uani 1 1 d .
C23 C 0.06222(12) 0.21223(9) 0.02292(5) 0.0940(9) Uani 1 1 d .
H23A H 0.0423 0.1776 0.0222 0.141 Uiso 1 1 calc R
H23B H 0.1063 0.2091 0.0306 0.141 Uiso 1 1 calc R
H23C H 0.0629 0.2274 0.0021 0.141 Uiso 1 1 calc R
C24 C -0.04908(11) 0.23547(11) 0.04152(6) 0.1344(12) Uani 1 1 d .
H24A H -0.0561 0.1983 0.0374 0.202 Uiso 1 1 calc R
H24B H -0.0675 0.2562 0.0247 0.202 Uiso 1 1 calc R
H24C H -0.0699 0.2450 0.0610 0.202 Uiso 1 1 calc R
C25 C 0.04419(10) 0.30431(8) 0.04980(4) 0.0672(7) Uani 1 1 d .
H25 H 0.0075 0.3293 0.0519 0.081 Uiso 1 1 calc R
C26 C 0.10168(10) 0.32560(9) 0.03410(5) 0.0742(8) Uani 1 1 d .
C27 C 0.1437(2) 0.40483(12) 0.01671(7) 0.2275(19) Uani 1 1 d .
H27A H 0.1788 0.3800 0.0120 0.273 Uiso 1 1 calc R
H27B H 0.1303 0.4220 -0.0027 0.273 Uiso 1 1 calc R
C28 C 0.16484(19) 0.44290(13) 0.03867(13) 0.224(3) Uani 1 1 d .
H28A H 0.1857 0.4696 0.0255 0.269 Uiso 1 1 calc R
H28B H 0.2007 0.4249 0.0493 0.269 Uiso 1 1 calc R
C29 C 0.1371(2) 0.47333(13) 0.06275(9) 0.206(2) Uani 1 1 d .
H29A H 0.0954 0.4871 0.0553 0.247 Uiso 1 1 calc R
H29B H 0.1278 0.4499 0.0804 0.247 Uiso 1 1 calc R
C30 C 0.1717(3) 0.5132(2) 0.07315(17) 0.412(4) Uani 1 1 d .
H30A H 0.2167 0.5012 0.0751 0.495 Uiso 1 1 calc R
H30B H 0.1711 0.5407 0.0571 0.495 Uiso 1 1 calc R
C31 C 0.1556(3) 0.5346(3) 0.09895(10) 0.457(4) Uani 1 1 d .
H31A H 0.1534 0.5726 0.0950 0.548 Uiso 1 1 calc R
H31B H 0.1923 0.5292 0.1132 0.548 Uiso 1 1 calc R
C32 C 0.08891(19) 0.51943(15) 0.11917(12) 0.350(2) Uani 1 1 d .
H32A H 0.0615 0.5501 0.1238 0.420 Uiso 1 1 calc R
H32B H 0.0632 0.4912 0.1096 0.420 Uiso 1 1 calc R
C33 C 0.12686(19) 0.50173(12) 0.14594(7) 0.701(6) Uani 1 1 d D
C34A C 0.1016(2) 0.45437(14) 0.16415(6) 0.210(4) Uani 0.50 1 d PD
C34B C 0.0885(2) 0.47690(16) 0.17219(7) 0.226(5) Uani 0.50 1 d PD
C35 C 0.11784(15) 0.44539(11) 0.19882(5) 0.1465(15) Uani 1 1 d D
C36\ C 0.16158(12) 0.40097(11) 0.19724(7) 0.1040(11) Uani 1 1 d .
H36A H 0.1704 0.3883 0.2184 0.125 Uiso 1 1 calc R
H36B H 0.1406 0.3723 0.1857 0.125 Uiso 1 1 calc R
C41 C 0.34132(9) 0.37066(7) 0.13102(4) 0.0570(7) Uani 1 1 d .
H41 H 0.3523 0.3951 0.1138 0.068 Uiso 1 1 calc R
C42 C 0.38479(10) 0.37536(8) 0.15933(5) 0.0673(7) Uani 1 1 d .
C43 C 0.40338(11) 0.32887(8) 0.17792(5) 0.0760(8) Uani 1 1 d .
H43A H 0.3668 0.3049 0.1793 0.114 Uiso 1 1 calc R
H43B H 0.4160 0.3400 0.1987 0.114 Uiso 1 1 calc R
H43C H 0.4396 0.3111 0.1680 0.114 Uiso 1 1 calc R
C44 C 0.43945(11) 0.41700(9) 0.15707(6) 0.1040(10) Uani 1 1 d .
H44A H 0.4640 0.4174 0.1764 0.156 Uiso 1 1 calc R
H44B H 0.4205 0.4515 0.1535 0.156 Uiso 1 1 calc R
H44C H 0.4681 0.4082 0.1399 0.156 Uiso 1 1 calc R
C45 C 0.31753(10) 0.39746(8) 0.16047(5) 0.0623(7) Uani 1 1 d .
H45 H 0.3164 0.4364 0.1588 0.075 Uiso 1 1 calc R
C46 C 0.26554(10) 0.37624(8) 0.17935(4) 0.0632(7) Uani 1 1 d .
C61 C 0.46940(12) 0.13193(9) 0.08413(5) 0.1003(9) Uani 1 1 d .
H61 H 0.5017 0.1331 0.1012 0.120 Uiso 1 1 calc R
C62 C 0.49781(14) 0.13992(11) 0.05246(5) 0.1262(10) Uani 1 1 d .
C63 C 0.45880(13) 0.17166(11) 0.02899(5) 0.1467(11) Uani 1 1 d .
H63A H 0.4139 0.1601 0.0293 0.220 Uiso 1 1 calc R
H63B H 0.4767 0.1664 0.0083 0.220 Uiso 1 1 calc R
H63C H 0.4609 0.2088 0.0344 0.220 Uiso 1 1 calc R
C64 C 0.57076(12) 0.15910(15) 0.05205(7) 0.2108(16) Uani 1 1 d .
H64A H 0.5956 0.1391 0.0672 0.316 Uiso 1 1 calc R
H64B H 0.5726 0.1963 0.0572 0.316 Uiso 1 1 calc R
H64C H 0.5889 0.1536 0.0314 0.316 Uiso 1 1 calc R
C65 C 0.48093(14) 0.08804(10) 0.06070(5) 0.1783(10) Uani 1 1 d .
H65 H 0.5190 0.0658 0.0659 0.214 Uiso 1 1 calc R
C66 C 0.4277(2) 0.05833(12) 0.04529(6) 0.2047(18) Uani 1 1 d .
C67 C 0.3750(3) -0.02820(14) 0.03642(8) 0.334(4) Uani 1 1 d .
H67A H 0.3887 -0.0489 0.0183 0.401 Uiso 1 1 calc R
H67B H 0.3384 -0.0057 0.0304 0.401 Uiso 1 1 calc R
C68 C 0.3548(2) -0.06729(17) 0.06572(14) 0.280(3) Uani 1 1 d .
H68A H 0.3421 -0.0462 0.0839 0.336 Uiso 1 1 calc R
H68B H 0.3180 -0.0897 0.0598 0.336 Uiso 1 1 calc R
C69 C 0.4015(2) -0.09415(19) 0.07189(18) 0.359(4) Uani 1 1 d .
H69A H 0.4330 -0.0722 0.0831 0.430 Uiso 1 1 calc R
H69B H 0.4218 -0.1053 0.0523 0.430 Uiso 1 1 calc R
C70 C 0.3869(2) -0.14660(15) 0.09283(12) 0.300(2) Uani 1 1 d .
H70A H 0.3471 -0.1636 0.0854 0.361 Uiso 1 1 calc R
H70B H 0.4228 -0.1717 0.0904 0.361 Uiso 1 1 calc R
C71 C 0.3804(3) -0.13454(15) 0.12247(10) 0.249(3) Uani 1 1 d .
H71A H 0.3728 -0.1680 0.1333 0.299 Uiso 1 1 calc R
H71B H 0.3397 -0.1146 0.1240 0.299 Uiso 1 1 calc R
C72 C 0.4308(2) -0.10381(14) 0.14293(9) 0.196(2) Uani 1 1 d .
H72A H 0.4503 -0.0751 0.1308 0.236 Uiso 1 1 calc R
H72B H 0.4655 -0.1276 0.1498 0.236 Uiso 1 1 calc R
C73 C 0.3920(2) -0.08029(19) 0.17282(9) 0.222(3) Uani 1 1 d .
H73A H 0.3546 -0.0599 0.1653 0.267 Uiso 1 1 calc R
H73B H 0.3753 -0.1098 0.1853 0.267 Uiso 1 1 calc R
C74 C 0.4331(2) -0.04517(18) 0.19372(11) 0.234(3) Uani 1 1 d .
H74A H 0.4515 -0.0160 0.1816 0.280 Uiso 1 1 calc R
H74B H 0.4690 -0.0655 0.2027 0.280 Uiso 1 1 calc R
C75 C 0.38878(19) -0.02310(16) 0.22020(9) 0.183(2) Uani 1 1 d .
H75A H 0.3633 -0.0526 0.2284 0.219 Uiso 1 1 calc R
H75B H 0.4172 -0.0110 0.2371 0.219 Uiso 1 1 calc R
C76\ C 0.34222(12) 0.02103(10) 0.21279(7) 0.1109(11) Uani 1 1 d .
H76A H 0.3259 0.0369 0.2321 0.133 Uiso 1 1 calc R
H76B H 0.3643 0.0485 0.2007 0.133 Uiso 1 1 calc R
C81 C 0.17213(12) 0.03095(8) 0.13774(5) 0.1023(9) Uani 1 1 d .
H81 H 0.1625 0.0043 0.1215 0.123 Uiso 1 1 calc R
C82 C 0.12404(11) 0.03042(9) 0.16636(6) 0.1003(8) Uani 1 1 d .
C83 C 0.10514(12) 0.07834(10) 0.18225(6) 0.1007(10) Uani 1 1 d .
H83A H 0.1420 0.1022 0.1832 0.151 Uiso 1 1 calc R
H83B H 0.0909 0.0699 0.2032 0.151 Uiso 1 1 calc R
H83C H 0.0699 0.0951 0.1709 0.151 Uiso 1 1 calc R
C84 C 0.07010(16) -0.01098(10) 0.16246(7) 0.1738(13) Uani 1 1 d .
H84A H 0.0414 -0.0098 0.1804 0.261 Uiso 1 1 calc R
H84B H 0.0894 -0.0458 0.1608 0.261 Uiso 1 1 calc R
H84C H 0.0455 -0.0034 0.1437 0.261 Uiso 1 1 calc R
C85 C 0.19356(13) 0.00803(8) 0.16908(5) 0.1104(9) Uani 1 1 d .
H85 H 0.1955 -0.0310 0.1694 0.132 Uiso 1 1 calc R
C86 C 0.24273(11) 0.03268(7) 0.18693(5) 0.0750(7) Uani 1 1 d .
Ni2 Ni 0.5000 0.455048(12) 0.2500 0.06109(12) Uani 1 2 d S
O111 O 0.57005(8) 0.59974(6) 0.32987(4) 0.0949(6) Uani 1 1 d .
O112 O 0.58835(9) 0.68618(6) 0.32371(4) 0.1136(7) Uani 1 1 d .
O121 O 0.58570(8) 0.31352(6) 0.17308(3) 0.0967(6) Uani 1 1 d .
O122 O 0.60083(8) 0.22644(5) 0.17979(4) 0.0939(6) Uani 1 1 d .
N101 N 0.5000 0.53084(8) 0.2500 0.0698(8) Uani 1 2 d S
N102 N 0.59049(8) 0.45464(5) 0.25219(3) 0.0586(5) Uani 1 1 d .
N103 N 0.5000 0.38021(6) 0.2500 0.0502(7) Uani 1 2 d S
C101 C 0.53060(11) 0.61576(6) 0.25647(5) 0.0943(9) Uani 1 1 d .
H101 H 0.5548 0.6454 0.2627 0.113 Uiso 1 1 calc R
C102 C 0.54985(11) 0.56279(7) 0.25861(4) 0.0681(7) Uani 1 1 d .
C103 C 0.60913(12) 0.54712(7) 0.26618(5) 0.0785(8) Uani 1 1 d .
C104 C 0.63085(10) 0.49609(7) 0.26034(4) 0.0624(7) Uani 1 1 d .
C105 C 0.69411(12) 0.48080(8) 0.26010(5) 0.0751(8) Uani 1 1 d .
H105 H 0.7295 0.5014 0.2667 0.090 Uiso 1 1 calc R
C106 C 0.69781(10) 0.42954(7) 0.24844(5) 0.0686(7) Uani 1 1 d .
H106 H 0.7354 0.4100 0.2437 0.082 Uiso 1 1 calc R
C107 C 0.63161(10) 0.41328(6) 0.24524(4) 0.0584(6) Uani 1 1 d .
C108 C 0.61512(9) 0.36284(7) 0.23896(4) 0.0546(6) Uani 1 1 d .
C109 C 0.55153(10) 0.34825(6) 0.24270(4) 0.0621(7) Uani 1 1 d .
C110 C 0.53000(8) 0.29420(7) 0.24577(4) 0.0610(6) Uani 1 1 d .
H110 H 0.5556 0.2641 0.2422 0.073 Uiso 1 1 calc R
C111 C 0.66172(12) 0.58773(7) 0.27237(5) 0.0770(8) Uani 1 1 d .
H111 H 0.6831 0.6005 0.2531 0.092 Uiso 1 1 calc R
C112 C 0.70759(12) 0.58568(8) 0.30040(5) 0.0749(8) Uani 1 1 d .
C113 C 0.69978(11) 0.54579(7) 0.32476(5) 0.0814(8) Uani 1 1 d .
H11A H 0.7352 0.5206 0.3235 0.122 Uiso 1 1 calc R
H11B H 0.6588 0.5276 0.3218 0.122 Uiso 1 1 calc R
H11C H 0.7002 0.5627 0.3451 0.122 Uiso 1 1 calc R
C114 C 0.77456(12) 0.60274(9) 0.29579(6) 0.0985(10) Uani 1 1 d .
H11D H 0.8034 0.5727 0.2981 0.148 Uiso 1 1 calc R
H11E H 0.7855 0.6293 0.3112 0.148 Uiso 1 1 calc R
H11F H 0.7793 0.6175 0.2750 0.148 Uiso 1 1 calc R
C115 C 0.65648(12) 0.62936(8) 0.29714(5) 0.0825(9) Uani 1 1 d .
H115 H 0.6752 0.6636 0.2907 0.099 Uiso 1 1 calc R
C116 C 0.60015(12) 0.63501(8) 0.31861(5) 0.0802(9) Uani 1 1 d .
C117 C 0.53090(16) 0.69617(11) 0.34426(8) 0.1628(15) Uani 1 1 d .
H11G H 0.5151 0.6621 0.3520 0.195 Uiso 1 1 calc R
H11H H 0.5456 0.7165 0.3624 0.195 Uiso 1 1 calc R
C118 C 0.4792(2) 0.72266(19) 0.33075(10) 0.282(2) Uani 1 1 d .
H11I H 0.4573 0.7439 0.3467 0.339 Uiso 1 1 calc R
H11J H 0.4478 0.6969 0.3228 0.339 Uiso 1 1 calc R
C119 C 0.5054(2) 0.76593(14) 0.29862(15) 0.306(3) Uani 1 1 d .
H11K H 0.5294 0.7944 0.3090 0.367 Uiso 1 1 calc R
H11L H 0.5383 0.7452 0.2875 0.367 Uiso 1 1 calc R
C120 C 0.4754(3) 0.78801(17) 0.27808(12) 0.283(3) Uani 1 1 d .
H12A H 0.4367 0.7966 0.2903 0.339 Uiso 1 1 calc R
H12B H 0.4627 0.7564 0.2665 0.339 Uiso 1 1 calc R
C121 C 0.4665(2) 0.81994(18) 0.25703(13) 0.283(3) Uani 1 1 d .
H12C H 0.4544 0.8548 0.2651 0.339 Uiso 1 1 calc R
H12D H 0.4336 0.8078 0.2422 0.339 Uiso 1 1 calc R
C131 C 0.66657(10) 0.32380(7) 0.23459(4) 0.0572(6) Uani 1 1 d .
H131 H 0.6858 0.3114 0.2544 0.069 Uiso 1 1 calc R
C132 C 0.71232(11) 0.32466(8) 0.20903(5) 0.0707(8) Uani 1 1 d .
C133 C 0.70990(13) 0.36614(8) 0.18357(5) 0.0926(10) Uani 1 1 d .
H13B H 0.6651 0.3764 0.1799 0.139 Uiso 1 1 calc R
H13C H 0.7282 0.3518 0.1645 0.139 Uiso 1 1 calc R
H13D H 0.7348 0.3968 0.1900 0.139 Uiso 1 1 calc R
C134 C 0.78394(11) 0.30734(9) 0.21540(6) 0.0848(9) Uani 1 1 d .
H13E H 0.7846 0.2813 0.2320 0.127 Uiso 1 1 calc R
H13F H 0.8094 0.3378 0.2216 0.127 Uiso 1 1 calc R
H13G H 0.8023 0.2922 0.1966 0.127 Uiso 1 1 calc R
C135 C 0.66305(10) 0.28077(8) 0.20952(5) 0.0657(7) Uani 1 1 d .
H135 H 0.6803 0.2460 0.2160 0.079 Uiso 1 1 calc R
C136 C 0.61488(11) 0.27896(8) 0.18517(5) 0.0757(8) Uani 1 1 d .
C137 C 0.55083(13) 0.21677(10) 0.15773(7) 0.1218(11) Uani 1 1 d .
H13H H 0.5271 0.2496 0.1537 0.146 Uiso 1 1 calc R
H13I H 0.5701 0.2050 0.1380 0.146 Uiso 1 1 calc R
C138 C 0.5088(2) 0.17942(18) 0.16832(7) 0.2874(19) Uani 1 1 d .
H13J H 0.4867 0.1656 0.1498 0.345 Uiso 1 1 calc R
H13K H 0.4758 0.1985 0.1803 0.345 Uiso 1 1 calc R
C139 C 0.5280(2) 0.12764(14) 0.18943(11) 0.468(4) Uani 1 1 d D
C14A C 0.4770(3) 0.1069(3) 0.21102(11) 0.251(5) Uani 0.50 1 d PD
C14B C 0.5071(4) 0.1442(2) 0.22213(12) 0.404(8) Uani 0.50 1 d PD
C141 C 0.4665(3) 0.1133(2) 0.24559(11) 0.582(4) Uani 1 1 d D
O201 O 0.75144(16) 0.69939(6) 0.23850(4) 0.1939(14) Uani 1 1 d .
C201 C 0.69746(16) 0.70930(11) 0.19200(9) 0.1557(16) Uani 1 1 d .
H20A H 0.6601 0.7131 0.2056 0.234 Uiso 1 1 calc R
H20B H 0.6910 0.6793 0.1783 0.234 Uiso 1 1 calc R
H20C H 0.7027 0.7411 0.1796 0.234 Uiso 1 1 calc R
C202 C 0.75861(13) 0.70042(8) 0.21178(5) 0.0932(9) Uani 1 1 d .
C203 C 0.81681(15) 0.69434(12) 0.19243(8) 0.1468(15) Uani 1 1 d .
H20D H 0.8543 0.6890 0.2057 0.220 Uiso 1 1 calc R
H20E H 0.8231 0.7259 0.1800 0.220 Uiso 1 1 calc R
H20F H 0.8115 0.6641 0.1788 0.220 Uiso 1 1 calc R
C211 C 0.7086(3) 0.5960(2) 0.03304(12) 0.153(3) Uani 0.50 1 d P
H21A H 0.6990 0.5649 0.0206 0.229 Uiso 0.50 1 calc PR
H21B H 0.6688 0.6092 0.0423 0.229 Uiso 0.50 1 calc PR
H21C H 0.7391 0.5867 0.0494 0.229 Uiso 0.50 1 calc PR
C212 C 0.7408(3) 0.6417(2) 0.01066(11) 0.131(2) Uani 0.50 1 d P
H21D H 0.7783 0.6264 -0.0001 0.157 Uiso 0.50 1 calc PR
H21E H 0.7088 0.6513 -0.0053 0.157 Uiso 0.50 1 calc PR
C213 C 0.7607(2) 0.6872(2) 0.02531(10) 0.0998(19) Uani 0.50 1 d P
H21F H 0.7967 0.6770 0.0390 0.120 Uiso 0.50 1 calc PR
H21G H 0.7249 0.6977 0.0391 0.120 Uiso 0.50 1 calc PR
C214 C 0.7821(2) 0.7363(2) 0.00902(11) 0.116(2) Uani 0.50 1 d P
H21H H 0.7445 0.7507 -0.0022 0.140 Uiso 0.50 1 calc PR
H21I H 0.8144 0.7264 -0.0067 0.140 Uiso 0.50 1 calc PR
C215 C 0.8111(2) 0.78075(18) 0.02896(10) 0.0939(17) Uani 0.50 1 d P
H21J H 0.7838 0.7861 0.0474 0.113 Uiso 0.50 1 calc PR
H21K H 0.8544 0.7702 0.0361 0.113 Uiso 0.50 1 calc PR
C216 C 0.8151(3) 0.8213(4) 0.01487(18) 0.237(4) Uani 0.50 1 d P
H21L H 0.7714 0.8337 0.0095 0.284 Uiso 0.50 1 calc PR
H21M H 0.8387 0.8151 -0.0047 0.284 Uiso 0.50 1 calc PR
C217 C 0.8553(4) 0.8703(3) 0.03646(16) 0.208(4) Uani 0.50 1 d P
H21N H 0.8591 0.9020 0.0240 0.311 Uiso 0.50 1 calc PR
H21O H 0.8983 0.8579 0.0421 0.311 Uiso 0.50 1 calc PR
H21N H 0.8308 0.8779 0.0552 0.311 Uiso 0.50 1 calc PR
O202 O 0.8296(4) -0.0023(4) -0.0944(2) 0.152(4) Uani 0.25 1 d P
O203 O 0.7574(5) 0.2077(5) 0.1286(3) 0.248(6) Uani 0.25 1 d P
H2O3 H 0.717(7) 0.222(6) 0.109(4) 0.248 Uiso 0.25 1 d P
H1O3 H 0.762(8) 0.223(6) 0.133(4) 0.248 Uiso 0.25 1 d P

loop_
_atom_site_aniso_label
_atom_site_aniso_U_11
_atom_site_aniso_U_22
_atom_site_aniso_U_33
_atom_site_aniso_U_23
_atom_site_aniso_U_13
_atom_site_aniso_U_12
Ni1 0.04745(10) 0.03012(10) 0.04259(10) 0.00069(11) -0.00805(10) -0.00040(10)
O21 0.0674(9) 0.1185(11) 0.0824(9) 0.0356(10) 0.0041(8) -0.0112(10)
O22 0.1928(17) 0.0522(9) 0.0956(11) 0.0203(9) -0.0010(12) -0.0292(11)
O41 0.0834(9) 0.0607(8) 0.0704(8) 0.0026(7) -0.0015(8) -0.0181(8)
O42 0.0809(10) 0.0664(9) 0.0886(10) -0.0227(8) -0.0085(8) 0.0095(8)
O61 0.391(3) 0.0787(12) 0.0606(11) -0.0165(10) -0.0159(16) 0.0440(17)
O62 0.762(5) 0.1198(13) 0.0896(14) -0.0293(11) -0.101(2) 0.2308(18)
O81 0.0894(10) 0.0613(8) 0.0904(9) 0.0067(8) -0.0262(8) -0.0189(8)
O82 0.1224(13) 0.0599(9) 0.1016(11) 0.0130(9) -0.0337(9) 0.0059(9)
N1 0.0662(9) 0.0257(7) 0.0603(9) 0.0088(7) -0.0254(8) -0.0221(6)
N2 0.0435(8) 0.0269(7) 0.0440(8) 0.0002(7) -0.0026(7) -0.0094(6)
N3 0.0400(7) 0.0393(7) 0.0388(7) -0.0075(7) -0.0086(7) 0.0046(6)
N4 0.0791(9) 0.0273(7) 0.0420(8) -0.0034(7) -0.0201(8) 0.0129(7)
C1 0.0817(13) 0.0434(11) 0.0782(13) 0.0261(10) -0.0220(11) -0.0177(10)
C2 0.0851(12) 0.0799(13) 0.0912(14) 0.0180(13) -0.0443(11) -0.0616(9)
C3 0.0755(13) 0.0784(13) 0.0878(13) 0.0517(11) -0.0446(10) -0.0377(11)
C4 0.0610(11) 0.0421(10) 0.0585(10) 0.0241(9) -0.0303(8) -0.0128(9)
C5 0.0302(9) 0.0616(12) 0.0602(11) 0.0090(10) -0.0088(8) -0.0023(9)
C6 0.0366(9) 0.0410(9) 0.0404(10) 0.0111(8) -0.0094(7) 0.0032(8)
C7 0.0650(11) 0.0343(9) 0.0572(12) 0.0058(9) -0.0166(10) 0.0085(9)
C8 0.0759(12) 0.0230(9) 0.0722(13) -0.0137(9) -0.0232(10) 0.0065(9)
C9 0.0628(11) 0.0307(9) 0.0417(9) 0.0042(7) -0.0100(8) -0.0098(9)
C10 0.0404(10) 0.0477(11) 0.0498(10) 0.0106(9) -0.0100(8) -0.0075(8)
C11 0.0400(9) 0.0485(10) 0.0592(11) -0.0048(10) -0.0089(9) -0.0040(8)
C12 0.0434(10) 0.0819(14) 0.0728(13) -0.0113(13) 0.0020(11) -0.0188(10)
C13 0.0396(11) 0.1048(17) 0.0752(14) -0.0144(13) 0.0125(10) -0.0019(12)
C14 0.0440(10) 0.0660(12) 0.0384(10) 0.0014(10) 0.0061(7) 0.0006(10)
C15 0.0738(13) 0.0663(13) 0.0436(11) -0.0001(10) 0.0106(9) 0.0291(10)
C16 0.0759(12) 0.0438(10) 0.0650(12) 0.0035(10) -0.0172(11) 0.0248(9)
C17 0.1685(19) 0.0540(11) 0.0583(13) -0.0161(11) -0.0347(13) 0.0645(12)
C18 0.130(2) 0.0578(13) 0.0789(16) 0.0018(13) -0.0084(14) 0.0290(14)
C19 0.1035(15) 0.0338(10) 0.0457(10) -0.0072(9) -0.0222(10) 0.0033(11)
C20 0.1061(15) 0.0342(10) 0.0678(12) 0.0113(10) -0.0397(11) -0.0200(11)
C21 0.0438(11) 0.0864(14) 0.0608(12) 0.0233(11) -0.0106(10) 0.0055(11)
C22 0.0759(14) 0.0827(14) 0.0762(13) 0.0356(12) -0.0352(11) -0.0203(12)
C23 0.1099(18) 0.0892(17) 0.0828(16) -0.0161(14) -0.0018(14) -0.0370(14)
C24 0.0625(14) 0.177(2) 0.163(2) 0.0835(19) -0.0611(14) -0.0417(16)
C25 0.0640(12) 0.0651(12) 0.0723(13) 0.0106(12) -0.0159(10) -0.0047(12)
C26 0.0698(14) 0.0911(16) 0.0617(13) 0.0177(12) -0.0116(11) -0.0086(12)
C27 0.471(5) 0.124(2) 0.088(2) 0.0159(18) -0.035(3) -0.170(2)
C28 0.127(3) 0.114(3) 0.432(7) -0.007(4) 0.030(4) 0.006(2)
C29 0.351(5) 0.085(2) 0.182(3) 0.002(2) -0.101(3) 0.003(3)
C30 0.328(6) 0.349(5) 0.560(8) -0.242(5) -0.124(5) -0.102(5)
C31 0.429(4) 0.665(12) 0.276(3) 0.036(5) -0.291(2) 0.127(6)
C32 0.295(3) 0.239(3) 0.516(6) -0.192(4) -0.282(3) 0.220(2)
C33 0.236(6) 0.324(5) 1.544(18) -0.533(6) -0.267(8) 0.063(5)
C34A 0.116(4) 0.154(6) 0.361(8) 0.052(6) 0.144(4) 0.025(4)
C34B 0.139(6) 0.118(5) 0.422(12) 0.067(7) 0.112(7) 0.026(5)
C35 0.108(2) 0.154(3) 0.177(3) -0.022(3) 0.009(2) 0.032(2)
C36\ 0.0803(17) 0.115(2) 0.117(2) -0.0207(18) 0.0100(15) -0.0067(16)
C41 0.0790(13) 0.0361(10) 0.0558(12) 0.0022(10) -0.0007(10) -0.0191(10)
C42 0.0807(14) 0.0595(12) 0.0617(12) -0.0094(11) -0.0101(11) -0.0197(11)
C43 0.0897(16) 0.0835(15) 0.0548(12) -0.0183(12) -0.0183(11) -0.0079(13)
C44 0.0701(14) 0.0889(15) 0.153(2) -0.0399(15) -0.0158(15) -0.0423(12)
C45 0.0810(14) 0.0441(11) 0.0618(13) 0.0001(11) -0.0090(11) -0.0112(11)
C46 0.0636(13) 0.0610(12) 0.0649(12) -0.0110(11) -0.0117(10) -0.0089(11)
C61 0.1252(17) 0.1162(16) 0.0593(14) 0.0273(13) 0.0181(12) 0.0770(13)
C62 0.152(2) 0.168(2) 0.0586(13) 0.0405(15) 0.0426(14) 0.0881(18)
C63 0.189(2) 0.212(2) 0.0398(12) 0.0384(15) 0.0462(13) 0.1311(18)
C64 0.1117(16) 0.367(4) 0.154(2) 0.125(2) 0.0892(15) 0.152(2)
C65 0.309(2) 0.1807(16) 0.0452(12) 0.0516(12) 0.0683(14) 0.2134(13)
C66 0.432(5) 0.131(2) 0.0504(17) -0.0114(16) -0.011(2) 0.158(2)
C67 0.773(11) 0.128(3) 0.102(2) -0.051(2) -0.080(4) -0.105(5)
C68 0.213(5) 0.193(4) 0.434(7) -0.153(4) 0.022(5) 0.014(4)
C69 0.174(3) 0.288(5) 0.614(11) 0.115(6) -0.063(5) 0.135(3)
C70 0.363(4) 0.216(3) 0.323(5) 0.099(3) 0.169(4) 0.210(3)
C71 0.398(6) 0.113(3) 0.237(4) -0.051(3) 0.143(4) -0.044(4)
C72 0.276(5) 0.133(3) 0.180(3) 0.051(3) -0.031(3) -0.050(3)
C73 0.250(5) 0.264(5) 0.154(3) 0.034(4) 0.034(3) -0.020(4)
C74 0.231(5) 0.260(5) 0.210(4) 0.054(4) -0.059(4) -0.042(4)
C75 0.158(3) 0.215(4) 0.175(3) 0.019(3) 0.002(3) -0.047(3)
C76\ 0.0737(17) 0.102(2) 0.157(2) 0.0231(18) -0.0343(16) 0.0094(15)
C81 0.1577(19) 0.0523(13) 0.0969(16) 0.0169(12) -0.0735(13) -0.0402(13)
C82 0.0944(14) 0.0953(14) 0.1114(16) 0.0623(12) -0.0494(12) -0.0687(11)
C83 0.0969(18) 0.1109(19) 0.0944(17) 0.0320(15) -0.0232(14) -0.0411(15)
C84 0.229(3) 0.1445(19) 0.148(2) 0.0977(17) -0.077(2) -0.1216(18)
C85 0.178(2) 0.0658(12) 0.0870(14) 0.0544(11) -0.0695(13) -0.0685(13)
C86 0.0958(15) 0.0525(11) 0.0767(13) 0.0264(10) -0.0339(12) -0.0255(12)
Ni2 0.1010(3) 0.02394(16) 0.0583(2) 0.000 -0.03367(19) 0.000
O111 0.1141(13) 0.0667(9) 0.1038(12) -0.0153(9) -0.0079(10) -0.0118(9)
O112 0.1474(15) 0.0538(9) 0.1395(14) -0.0189(10) -0.0131(12) 0.0003(10)
O121 0.1300(12) 0.0666(9) 0.0935(10) -0.0025(9) -0.0452(9) 0.0342(9)
O122 0.1097(11) 0.0442(8) 0.1277(12) -0.0221(8) -0.0468(9) 0.0093(8)
N101 0.129(2) 0.0310(11) 0.0499(13) 0.000 -0.0340(13) 0.000
N102 0.0959(11) 0.0377(8) 0.0423(8) 0.0064(8) -0.0197(8) -0.0179(8)
N103 0.0755(14) 0.0124(9) 0.0627(13) 0.000 -0.0218(11) 0.000
C101 0.174(2) 0.0103(8) 0.0985(16) -0.0092(9) -0.0650(13) 0.0220(10)
C102 0.1113(15) 0.0334(10) 0.0596(11) 0.0061(9) -0.0524(10) -0.0099(10)
C103 0.144(2) 0.0371(11) 0.0544(12) 0.0098(10) -0.0320(13) -0.0115(13)
C104 0.0986(15) 0.0294(10) 0.0593(12) 0.0019(9) -0.0278(11) -0.0062(10)
C105 0.1176(17) 0.0502(12) 0.0576(13) -0.0044(11) -0.0297(12) -0.0175(12)
C106 0.0934(15) 0.0363(10) 0.0760(13) 0.0003(11) -0.0300(12) -0.0083(10)
C107 0.0835(13) 0.0299(9) 0.0618(12) 0.0047(9) -0.0290(10) -0.0004(9)
C108 0.0744(13) 0.0382(10) 0.0512(11) 0.0015(9) -0.0176(9) -0.0027(10)
C109 0.1042(14) 0.0233(9) 0.0588(12) 0.0074(9) -0.0369(10) -0.0124(10)
C110 0.0733(12) 0.0507(11) 0.0591(11) -0.0012(11) -0.0279(11) 0.0160(9)
C111 0.1323(19) 0.0380(11) 0.0606(13) -0.0056(10) -0.0258(12) -0.0207(12)
C112 0.1255(18) 0.0393(11) 0.0597(13) -0.0035(10) -0.0270(12) -0.0159(12)
C113 0.1134(17) 0.0366(11) 0.0943(16) 0.0071(12) -0.0433(13) -0.0038(12)
C114 0.121(2) 0.0763(16) 0.0977(17) -0.0046(14) -0.0295(15) -0.0212(15)
C115 0.146(2) 0.0316(11) 0.0696(14) 0.0006(11) -0.0344(13) -0.0193(12)
C116 0.1240(19) 0.0302(11) 0.0862(16) -0.0076(11) -0.0283(14) -0.0100(12)
C117 0.166(3) 0.1034(19) 0.219(3) -0.089(2) 0.007(2) 0.021(2)
C118 0.264(4) 0.357(5) 0.226(4) 0.070(4) -0.109(3) 0.136(4)
C119 0.107(3) 0.139(3) 0.671(10) 0.156(4) 0.007(5) 0.017(3)
C120 0.355(7) 0.233(5) 0.261(5) -0.091(4) -0.076(5) 0.074(5)
C121 0.287(6) 0.239(4) 0.322(7) 0.023(5) 0.103(5) 0.089(4)
C131 0.0840(13) 0.0363(10) 0.0513(11) 0.0127(9) -0.0240(10) -0.0016(10)
C132 0.0947(15) 0.0432(11) 0.0741(13) 0.0120(11) -0.0290(11) -0.0112(11)
C133 0.143(2) 0.0533(14) 0.0811(16) 0.0147(13) -0.0092(15) 0.0065(14)
C134 0.0971(16) 0.0560(13) 0.1012(16) 0.0202(13) -0.0175(13) -0.0049(13)
C135 0.0795(14) 0.0406(11) 0.0771(14) 0.0064(11) -0.0245(11) 0.0024(10)
C136 0.0884(15) 0.0416(11) 0.0971(16) -0.0179(11) -0.0294(13) 0.0037(11)
C137 0.123(2) 0.0799(17) 0.163(2) -0.0349(17) -0.0650(17) 0.0039(16)
C138 0.332(3) 0.459(5) 0.071(2) -0.026(3) -0.009(2) -0.298(3)
C139 0.210(5) 0.159(2) 1.035(11) -0.346(3) 0.042(6) -0.009(3)
C14A 0.149(5) 0.172(6) 0.433(15) 0.052(8) -0.060(7) -0.115(4)
C14B 0.66(2) 0.069(3) 0.482(12) -0.152(5) 0.233(13) -0.051(8)
C141 0.253(8) 0.673(7) 0.820(8) -0.622(5) 0.051(7) -0.084(6)
O201 0.459(4) 0.0707(11) 0.0521(10) -0.0031(9) -0.0232(17) -0.035(2)
C201 0.158(3) 0.087(2) 0.222(4) -0.009(2) 0.007(3) -0.0482(19)
C202 0.155(2) 0.0408(11) 0.0840(15) 0.0006(12) -0.0240(15) -0.0360(15)
C203 0.156(3) 0.121(2) 0.164(3) 0.003(2) 0.014(2) -0.058(2)
C211 0.233(7) 0.154(5) 0.071(3) -0.036(4) -0.051(4) 0.030(5)
C212 0.136(4) 0.177(5) 0.080(3) -0.074(3) -0.046(3) 0.024(4)
C213 0.064(3) 0.182(5) 0.053(2) 0.032(3) 0.012(2) 0.008(3)
C214 0.052(3) 0.214(5) 0.082(3) -0.002(4) 0.008(2) 0.070(3)
C215 0.084(3) 0.122(4) 0.075(3) 0.049(3) 0.033(2) 0.046(3)
C216 0.118(4) 0.409(10) 0.184(6) 0.071(7) 0.072(4) 0.164(4)
C217 0.194(7) 0.279(8) 0.150(5) 0.115(5) 0.006(5) -0.033(7)
O202 0.094(5) 0.177(7) 0.187(7) -0.017(6) 0.058(5) 0.034(5)
O203 0.216(9) 0.271(12) 0.257(10) 0.111(8) 0.120(7) 0.102(9)

loop_
_atom_type_symbol
_atom_type_description
_atom_type_scat_dispersion_real
_atom_type_scat_dispersion_imag
_atom_type_scat_source
C C 0.0033 0.0016 'International Tables Vol C Tables 4.2.6.8 and 6.1.1.4'
H H 0.0000 0.0000 'International Tables Vol C Tables 4.2.6.8 and 6.1.1.4'
N N 0.0061 0.0033 'International Tables Vol C Tables 4.2.6.8 and 6.1.1.4'
O O 0.0106 0.0060 'International Tables Vol C Tables 4.2.6.8 and 6.1.1.4'
Ni Ni 0.3393 1.1124 'International Tables Vol C Tables 4.2.6.8 and 6.1.1.4'

loop_
_geom_angle_atom_site_label_1
_geom_angle_atom_site_label_2
_geom_angle_atom_site_label_3
_geom_angle
_geom_angle_site_symmetry_1
_geom_angle_site_symmetry_3
N4 Ni1 N3 89.73(6) . .
N4 Ni1 N1 90.06(6) . .
N3 Ni1 N1 176.53(6) . .
N4 Ni1 N2 177.66(6) . .
N3 Ni1 N2 90.53(5) . .
N1 Ni1 N2 89.82(5) . .
C26 O22 C27 112.1(2) . .
C46 O42 C36\ 119.09(17) . .
C66 O62 C67 116.9(3) . .
C86 O82 C76\ 115.60(17) . .
C1 N1 C4 105.29(15) . .
C1 N1 Ni1 127.57(12) . .
C4 N1 Ni1 127.00(11) . .
C6 N2 C9 106.69(13) . .
C6 N2 Ni1 126.91(10) . .
C9 N2 Ni1 126.32(11) . .
C14 N3 C11 106.97(14) . .
C14 N3 Ni1 126.39(11) . .
C11 N3 Ni1 126.44(11) . .
C16 N4 C19 106.76(14) . .
C16 N4 Ni1 127.23(12) . .
C19 N4 Ni1 125.69(13) . .
N1 C1 C20 124.79(18) . .
N1 C1 C2 109.41(17) . .
C20 C1 C2 125.77(18) . .
C3 C2 C1 107.80(18) . .
C2 C3 C4 105.90(18) . .
N1 C4 C5 124.35(16) . .
N1 C4 C3 111.16(15) . .
C5 C4 C3 124.10(17) . .
C4 C5 C6 121.66(16) . .
C4 C5 C21 120.10(16) . .
C6 C5 C21 117.45(16) . .
N2 C6 C5 124.34(15) . .
N2 C6 C7 107.74(14) . .
C5 C6 C7 127.69(16) . .
C8 C7 C6 108.22(16) . .
C7 C8 C9 107.48(15) . .
C10 C9 N2 123.70(15) . .
C10 C9 C8 125.68(15) . .
N2 C9 C8 109.70(15) . .
C9 C10 C11 120.18(16) . .
C9 C10 C41 119.79(15) . .
C11 C10 C41 119.16(16) . .
N3 C11 C10 126.20(15) . .
N3 C11 C12 109.94(15) . .
C10 C11 C12 123.83(16) . .
C13 C12 C11 105.89(17) . .
C12 C13 C14 108.03(17) . .
N3 C14 C15 124.98(16) . .
N3 C14 C13 109.13(16) . .
C15 C14 C13 124.43(17) . .
C16 C15 C14 120.18(18) . .
C16 C15 C61 121.20(18) . .
C14 C15 C61 117.57(18) . .
N4 C16 C15 125.32(17) . .
N4 C16 C17 106.17(17) . .
C15 C16 C17 128.47(19) . .
C18 C17 C16 110.2(2) . .
C17 C18 C19 103.57(19) . .
C20 C19 N4 125.02(17) . .
C20 C19 C18 120.93(18) . .
N4 C19 C18 113.12(19) . .
C19 C20 C1 120.24(18) . .
C19 C20 C81 120.64(18) . .
C1 C20 C81 118.4(2) . .
C25 C21 C5 124.39(16) . .
C25 C21 C22 61.06(13) . .
C5 C21 C22 120.17(17) . .
C23 C22 C21 122.78(18) . .
C23 C22 C25 121.80(18) . .
C21 C22 C25 58.43(13) . .
C23 C22 C24 111.7(2) . .
C21 C22 C24 116.57(18) . .
C25 C22 C24 116.05(19) . .
C26 C25 C21 121.35(17) . .
C26 C25 C22 119.02(18) . .
C21 C25 C22 60.51(13) . .
O21 C26 O22 124.8(2) . .
O21 C26 C25 129.5(2) . .
O22 C26 C25 105.60(18) . .
C28 C27 O22 106.6(3) . .
C27 C28 C29 137.3(4) . .
C30 C29 C28 116.7(5) . .
C31 C30 C29 118.7(6) . .
C30 C31 C32 124.5(6) . .
C33 C32 C31 92.2(3) . .
C32 C33 C34B 115.7(3) . .
C32 C33 C34A 117.6(3) . .
C34B C33 C34A 27.4(2) . .
C34B C34A C33 75.4(4) . .
C34B C34A C35 74.7(3) . .
C33 C34A C35 122.5(3) . .
C34A C34B C33 77.1(4) . .
C34A C34B C35 78.0(4) . .
C33 C34B C35 124.8(3) . .
C36\ C35 C34B 128.6(2) . .
C36\ C35 C34A 101.8(2) . .
C34B C35 C34A 27.2(2) . .
O42 C36\ C35 112.3(2) . .
C10 C41 C42 121.70(16) . .
C10 C41 C45 121.53(16) . .
C42 C41 C45 59.18(13) . .
C43 C42 C45 121.54(18) . .
C43 C42 C41 121.65(17) . .
C45 C42 C41 60.49(13) . .
C43 C42 C44 113.02(18) . .
C45 C42 C44 114.86(17) . .
C41 C42 C44 115.73(18) . .
C46 C45 C42 124.38(17) . .
C46 C45 C41 122.62(17) . .
C42 C45 C41 60.33(13) . .
O41 C46 O42 123.59(19) . .
O41 C46 C45 128.04(19) . .
O42 C46 C45 108.24(16) . .
C15 C61 C62 122.9(2) . .
C15 C61 C65 124.1(2) . .
C62 C61 C65 55.68(16) . .
C65 C62 C61 63.08(17) . .
C65 C62 C63 122.1(2) . .
C61 C62 C63 117.9(2) . .
C65 C62 C64 121.8(3) . .
C61 C62 C64 115.2(2) . .
C63 C62 C64 109.4(2) . .
C62 C65 C66 123.0(2) . .
C62 C65 C61 61.24(16) . .
C66 C65 C61 123.4(3) . .
O61 C66 O62 118.8(4) . .
O61 C66 C65 127.0(3) . .
O62 C66 C65 113.7(3) . .
O62 C67 C68 104.6(3) . .
C69 C68 C67 107.7(5) . .
C68 C69 C70 115.7(5) . .
C71 C70 C69 111.2(4) . .
C70 C71 C72 126.2(4) . .
C71 C72 C73 107.4(4) . .
C74 C73 C72 114.0(4) . .
C73 C74 C75 108.2(4) . .
C76\ C75 C74 119.0(3) . .
O82 C76\ C75 108.0(2) . .
C20 C81 C85 121.50(19) . .
C20 C81 C82 121.28(18) . .
C85 C81 C82 59.62(15) . .
C83 C82 C84 115.5(2) . .
C83 C82 C85 121.5(2) . .
C84 C82 C85 115.3(2) . .
C83 C82 C81 121.89(19) . .
C84 C82 C81 112.0(2) . .
C85 C82 C81 58.66(15) . .
C86 C85 C81 120.92(19) . .
C86 C85 C82 122.81(19) . .
C81 C85 C82 61.72(16) . .
O81 C86 O82 120.47(19) . .
O81 C86 C85 127.8(2) . .
O82 C86 C85 111.55(18) . .
N102 Ni2 N102 179.36(8) 3_655 .
N102 Ni2 N103 89.68(4) 3_655 .
N102 Ni2 N103 89.68(4) . .
N102 Ni2 N101 90.32(4) 3_655 .
N102 Ni2 N101 90.32(4) . .
N103 Ni2 N101 180.0 . .
C116 O112 C117 113.82(19) . .
C136 O122 C137 115.43(17) . .
C102 N101 C102 106.8(2) . 3_655
C102 N101 Ni2 126.59(10) . .
C102 N101 Ni2 126.60(10) 3_655 .
C107 N102 C104 105.24(16) . .
C107 N102 Ni2 127.30(12) . .
C104 N102 Ni2 127.44(12) . .
C109 N103 C109 107.55(18) 3_655 .
C109 N103 Ni2 126.22(9) 3_655 .
C109 N103 Ni2 126.22(9) . .
C101 C101 C102 106.56(12) 3_655 .
C103 C102 N101 125.75(17) . .
C103 C102 C101 124.30(19) . .
N101 C102 C101 109.83(18) . .
C102 C103 C104 122.1(2) . .
C102 C103 C111 119.81(17) . .
C104 C103 C111 115.7(2) . .
C105 C104 N102 110.91(16) . .
C105 C104 C103 125.07(19) . .
N102 C104 C103 123.9(2) . .
C104 C105 C106 108.72(19) . .
C105 C106 C107 104.52(18) . .
C108 C107 N102 127.47(18) . .
C108 C107 C106 122.11(17) . .
N102 C107 C106 110.18(15) . .
C107 C108 C109 118.21(17) . .
C107 C108 C131 118.98(18) . .
C109 C108 C131 121.66(16) . .
C108 C109 N103 127.35(15) . .
C108 C109 C110 124.01(16) . .
N103 C109 C110 107.58(16) . .
C110 C110 C109 108.63(10) 3_655 .
C115 C111 C103 123.3(2) . .
C115 C111 C112 60.84(14) . .
C103 C111 C112 123.70(17) . .
C114 C112 C113 113.9(2) . .
C114 C112 C111 117.88(19) . .
C113 C112 C111 121.11(19) . .
C114 C112 C115 114.97(18) . .
C113 C112 C115 119.3(2) . .
C111 C112 C115 58.68(14) . .
C116 C115 C111 124.2(2) . .
C116 C115 C112 123.22(18) . .
C111 C115 C112 60.49(14) . .
O111 C116 O112 124.6(2) . .
O111 C116 C115 125.77(19) . .
O112 C116 C115 109.64(18) . .
C118 C117 O112 116.3(3) . .
C117 C118 C119 112.1(3) . .
C120 C119 C118 132.0(4) . .
C119 C120 C121 156.3(6) . .
C120 C121 C121 99.1(5) . 3_655
C132 C131 C108 124.03(16) . .
C132 C131 C135 60.67(13) . .
C108 C131 C135 122.51(17) . .
C131 C132 C135 62.56(14) . .
C131 C132 C133 122.31(19) . .
C135 C132 C133 120.03(19) . .
C131 C132 C134 118.59(18) . .
C135 C132 C134 115.20(17) . .
C133 C132 C134 110.59(19) . .
C136 C135 C132 118.51(18) . .
C136 C135 C131 124.26(17) . .
C132 C135 C131 56.77(13) . .
O121 C136 O122 122.3(2) . .
O121 C136 C135 130.10(19) . .
O122 C136 C135 107.21(17) . .
C138 C137 O122 111.0(3) . .
C137 C138 C139 126.0(3) . .
C14A C139 C14B 48.0(4) . .
C14A C139 C138 116.9(4) . .
C14B C139 C138 102.6(3) . .
C14B C14A C139 67.3(4) . .
C14B C14A C141 66.9(4) . .
C139 C14A C141 132.2(5) . .
C14A C14B C141 65.3(4) . .
C14A C14B C139 64.8(4) . .
C141 C14B C139 128.2(5) . .
C14A C14B C141 97.1(5) . 3_655
C141 C14B C141 52.7(4) . 3_655
C139 C14B C141 122.4(5) . 3_655
C141 C141 C14A 97.0(5) 3_655 .
C141 C141 C14B 69.2(4) 3_655 .
C14A C141 C14B 47.8(4) . .
C141 C141 C14B 58.0(4) 3_655 3_655
C14A C141 C14B 144.5(5) . 3_655
C14B C141 C14B 97.2(4) . 3_655
O201 C202 C203 131.6(3) . .
O201 C202 C201 116.5(3) . .
C203 C202 C201 111.9(2) . .
C213 C212 C211 116.5(4) . .
C212 C213 C214 125.0(4) . .
C213 C214 C215 117.8(4) . .
C216 C215 C214 112.1(5) . .
C215 C216 C217 112.0(6) . .

loop_
_geom_bond_atom_site_label_1
_geom_bond_atom_site_label_2
_geom_bond_distance
_geom_bond_site_symmetry_2
Ni1 N4 1.8857(13) .
Ni1 N3 1.8869(13) .
Ni1 N1 1.8927(14) .
Ni1 N2 1.9148(12) .
O21 C26 1.141(3) .
O22 C26 1.370(3) .
O22 C27 1.442(4) .
O41 C46 1.173(2) .
O42 C46 1.355(2) .
O42 C36\ 1.408(3) .
O61 C66 1.200(5) .
O62 C66 1.373(4) .
O62 C67 1.559(7) .
O81 C86 1.262(2) .
O82 C86 1.332(3) .
O82 C76\ 1.469(3) .
N1 C1 1.356(2) .
N1 C4 1.364(2) .
N2 C6 1.362(2) .
N2 C9 1.389(2) .
N3 C14 1.361(2) .
N3 C11 1.365(2) .
N4 C16 1.361(2) .
N4 C19 1.390(2) .
C1 C20 1.394(3) .
C1 C2 1.445(3) .
C2 C3 1.324(3) .
C3 C4 1.428(3) .
C4 C5 1.374(3) .
C5 C6 1.386(2) .
C5 C21 1.524(3) .
C6 C7 1.456(2) .
C7 C8 1.326(3) .
C8 C9 1.409(2) .
C9 C10 1.384(2) .
C10 C11 1.398(2) .
C10 C41 1.502(2) .
C11 C12 1.456(2) .
C12 C13 1.344(3) .
C13 C14 1.448(3) .
C14 C15 1.369(3) .
C15 C16 1.368(3) .
C15 C61 1.506(3) .
C16 C17 1.516(3) .
C17 C18 1.343(4) .
C18 C19 1.440(3) .
C19 C20 1.365(3) .
C20 C81 1.540(3) .
C21 C25 1.515(3) .
C21 C22 1.547(3) .
C22 C23 1.484(3) .
C22 C25 1.556(3) .
C22 C24 1.563(3) .
C25 C26 1.479(3) .
C27 C28 1.431(6) .
C28 C29 1.423(6) .
C29 C30 1.327(7) .
C30 C31 1.288(9) .
C31 C32 1.685(7) .
C32 C33 1.473(6) .
C33 C34B 1.527(4) .
C33 C34A 1.539(4) .
C34A C34B 0.727(5) .
C34A C35 1.555(4) .
C34B C35 1.534(4) .
C35 C36\ 1.458(4) .
C41 C42 1.527(3) .
C41 C45 1.530(3) .
C42 C43 1.488(3) .
C42 C45 1.510(3) .
C42 C44 1.562(3) .
C45 C46 1.460(3) .
C61 C62 1.507(3) .
C61 C65 1.532(3) .
C62 C65 1.420(4) .
C62 C63 1.533(4) .
C62 C64 1.594(4) .
C65 C66 1.500(5) .
C67 C68 1.670(7) .
C68 C69 1.220(7) .
C69 C70 1.648(7) .
C70 C71 1.327(6) .
C71 C72 1.581(6) .
C72 C73 1.640(6) .
C73 C74 1.536(7) .
C74 C75 1.576(6) .
C75 C76\ 1.522(5) .
C81 C85 1.544(3) .
C81 C82 1.592(3) .
C82 C83 1.460(3) .
C82 C84 1.553(4) .
C82 C85 1.560(3) .
C85 C86 1.429(3) .
Ni2 N102 1.8841(17) 3_655
Ni2 N102 1.8842(17) .
Ni2 N103 1.9164(17) .
Ni2 N101 1.941(2) .
O111 C116 1.202(3) .
O112 C116 1.351(3) .
O112 C117 1.511(4) .
O121 C136 1.194(3) .
O122 C136 1.396(2) .
O122 C137 1.433(3) .
N101 C102 1.372(2) .
N101 C102 1.372(2) 3_655
N102 C107 1.394(2) .
N102 C104 1.398(2) .
N103 C109 1.385(2) 3_655
N103 C109 1.385(2) .
C101 C101 1.391(5) 3_655
C101 C102 1.417(2) .
C102 C103 1.337(3) .
C103 C104 1.406(3) .
C103 C111 1.533(3) .
C104 C105 1.372(3) .
C105 C106 1.408(3) .
C106 C107 1.445(3) .
C107 C108 1.364(2) .
C108 C109 1.384(3) .
C108 C131 1.477(3) .
C109 C110 1.461(2) .
C110 C110 1.300(3) 3_655
C111 C115 1.516(3) .
C111 C112 1.544(3) .
C112 C114 1.473(3) .
C112 C113 1.477(3) .
C112 C115 1.549(3) .
C115 C116 1.503(3) .
C117 C118 1.400(6) .
C118 C119 1.860(7) .
C119 C120 1.224(7) .
C120 C121 1.238(7) .
C121 C121 1.520(10) 3_655
C131 C132 1.459(3) .
C131 C135 1.548(3) .
C132 C135 1.521(3) .
C132 C133 1.531(3) .
C132 C134 1.578(3) .
C135 C136 1.455(3) .
C137 C138 1.374(5) .
C138 C139 1.659(6) .
C139 C14A 1.511(7) .
C139 C14B 1.540(7) .
C14A C14B 1.240(9) .
C14A C141 1.522(7) .
C14B C141 1.540(8) .
C14B C141 1.698(8) 3_655
C141 C141 1.445(11) 3_655
C141 C14B 1.698(8) 3_655
O201 C202 1.166(3) .
C201 C202 1.550(4) .
C202 C203 1.480(4) .
C211 C212 1.661(8) .
C212 C213 1.390(8) .
C213 C214 1.508(8) .
C214 C215 1.550(7) .
C215 C216 1.207(10) .
C216 C217 1.774(11) .
